data_1008184
loop_
_publ_author_name
'Averbuch-Pouchot, M T'

_publ_section_title
;
Structure cristalline d'un Dihydrogeno-sulphato-iodate de Potassium
;
_journal_coden_ASTM JSSCBI
_journal_name_full 'Journal of Solid State Chemistry'
_journal_page_first 262
_journal_page_last 265
_journal_paper_doi 10.1016/0022-4596(82)90144-X
_journal_volume 41
_journal_year 1982
_chemical_formula_structural 'K4 H2 (S2 I2 O14)'
_chemical_formula_sum 'H2 I2 K4 O14 S2'
_chemical_name_systematic
;
Tetrapotassium di-$-mue-oxo-bis(hydrogensulfatodioxoiodate)
;
_space_group_IT_number 14
_symmetry_cell_setting monoclinic
_symmetry_Int_Tables_number 14
_symmetry_space_group_name_Hall '-P 2yn'
_symmetry_space_group_name_H-M 'P 1 21/n 1'
_cell_angle_alpha 90
_cell_angle_beta 93.16(1)
_cell_angle_gamma 90
_cell_formula_units_Z 2
_cell_length_a 13.84(1)
_cell_length_b 7.173(5)
_cell_length_c 7.443(5)
_cell_volume 737.8
_refine_ls_R_factor_all 0.03
_cod_database_code 1008184

loop_
_symmetry_equiv_pos_as_xyz
x,y,z
1/2+x,1/2-y,1/2+z
-x,-y,-z
1/2-x,1/2+y,1/2-z

loop_
_atom_site_label
_atom_site_type_symbol
_atom_site_symmetry_multiplicity
_atom_site_Wyckoff_symbol
_atom_site_fract_x
_atom_site_fract_y
_atom_site_fract_z
_atom_site_occupancy
_atom_site_attached_hydrogens
_atom_site_calc_flag
I1 I5+ 4 e 0.04771(3) 0.13948(5) 0.19249(5) 1. 0 d
K1 K1+ 4 e 0.0810(1) 0.3851(2) 0.6680(2) 1. 0 d
K2 K1+ 4 e 0.3211(1) 0.1586(2) 0.4007(2) 1. 0 d
S1 S6+ 4 e 0.3419(1) 0.3500(2) 0.9242(2) 1. 0 d
O1 O2- 4 e 0.1747(3) 0.0610(8) 0.1349(7) 1. 0 d
O2 O2- 4 e 0.0796(4) 0.3650(7) 0.2823(7) 1. 0 d
O3 O2- 4 e 0.5074(4) 0.2978(7) 0.4666(6) 1. 0 d
O4 O2- 4 e 0.3756(4) 0.2870(8) 0.7462(7) 1. 0 d
O5 O2- 4 e 0.3892(4) 0.2366(8) 0.0673(7) 1. 0 d
O6 O2- 4 e 0.2356(4) 0.3252(7) 0.9202(7) 1. 0 d
O7 O2- 4 e 0.1329(4) 0.0483(7) 0.5489(8) 1. 1 d
H1 H1+ 4 e -1. -1. -1. 1. 0 dum

loop_
_atom_type_symbol
_atom_type_oxidation_number
I5+ 5.000
K1+ 1.000
S6+ 6.000
O2- -2.000
H1+ 1.000
